data_7051108
loop_
_publ_author_name
'Chaudhuri, N. R.'
'Hibbs, W.'
'Maji, T. K.'
'Mostafa, G.'
'Mukherjee, Partha Sarathi'

_journal_name_full 'New Journal of Chemistry'
_journal_paper_doi 10.1039/b100468i
_journal_year 2001
_chemical_formula_moiety '2(C18 H44 Cl.5 Cu2 N5.5 O8),2(Cl O4)'
_chemical_formula_sum 'C36 H88 Cl3 Cu4 N11 O24'
_chemical_formula_weight 1419.72
_space_group_IT_number 13
_symmetry_cell_setting monoclinic
_symmetry_space_group_name_Hall '-P 2ya'
_symmetry_space_group_name_H-M 'P 1 2/a 1'
_cell_angle_alpha 90.00
_cell_angle_beta 110.95(2)
_cell_angle_gamma 90.00
_cell_formula_units_Z 1
_cell_length_a 11.798(7)
_cell_length_b 9.585(7)
_cell_length_c 14.167(3)
_cell_measurement_temperature 293(2)
_cell_volume 1496.2(14)
_diffrn_ambient_temperature 293(2)
_exptl_crystal_density_diffrn 1.576
_refine_ls_R_factor_obs 0.0988
_refine_ls_wR_factor_obs 0.2261
_cod_depositor_comments
;
The following automatic conversions were performed:
'_symmetry_cell_setting' value 'Monoclinic' changed to 'monoclinic'
according to '/home/saulius/struct/CIF-dictionaries/cif_core.dic'
dictionary named 'cif_core.dic' version 2.4.1 from 2010-06-29.

Automatic conversion script
Id: cif_fix_enum 1527 2010-12-29 10:47:43Z saulius 
;
_cod_original_sg_symbol_H-M 'P 2/a'
_cod_database_code 7051108

loop_
_symmetry_equiv_pos_as_xyz
'x, y, z'
'-x+1/2, y, -z'
'-x, -y, -z'
'x-1/2, -y, z'

loop_
_atom_site_aniso_label
_atom_site_aniso_U_11
_atom_site_aniso_U_22
_atom_site_aniso_U_33
_atom_site_aniso_U_23
_atom_site_aniso_U_13
_atom_site_aniso_U_12
Cu 0.0759(6) 0.0795(6) 0.0431(4) 0.0051(3) 0.0260(3) 0.0159(4)
N1 0.049(2) 0.083(4) 0.043(2) -0.002(2) 0.015(2) 0.002(2)
N2 0.061(3) 0.072(3) 0.044(2) -0.001(2) 0.019(2) -0.004(2)
C1 0.078(4) 0.088(5) 0.054(3) -0.010(3) 0.030(3) -0.002(4)
C2 0.081(4) 0.087(5) 0.061(4) 0.004(3) 0.038(3) 0.003(4)
C3 0.092(5) 0.077(5) 0.079(5) 0.006(4) 0.041(4) 0.018(4)
C4 0.104(6) 0.090(6) 0.094(6) -0.008(5) 0.042(5) 0.020(5)
C5 0.104(7) 0.113(8) 0.118(8) -0.027(6) 0.040(6) 0.012(6)
C6 0.089(5) 0.077(5) 0.046(3) 0.002(3) 0.022(3) 0.000(4)
C7 0.075(4) 0.102(6) 0.060(4) 0.016(4) 0.019(3) 0.008(4)
C8 0.117(7) 0.097(7) 0.097(6) 0.033(5) 0.032(5) 0.017(6)
O 0.080(3) 0.118(5) 0.066(3) -0.007(3) 0.029(3) -0.017(3)
O1 0.068(2) 0.080(3) 0.039(2) 0.010(2) 0.021(2) 0.013(2)
O2 0.070(2) 0.068(3) 0.048(2) 0.003(2) 0.027(2) 0.014(2)
C9 0.055(3) 0.058(3) 0.044(2) 0.001(2) 0.014(2) 0.004(2)
Cl1 0.067(3) 0.113(4) 0.066(3) 0.000 0.024(2) 0.000
O11 0.091(9) 0.183(17) 0.192(17) -0.025(14) 0.032(10) 0.050(10)
O12 0.173(12) 0.141(11) 0.053(5) 0.014(6) 0.062(7) 0.034(10)
N3 0.049(8) 0.075(11) 0.071(10) 0.000 0.002(7) 0.000
N4 0.051(5) 0.105(9) 0.054(6) -0.003(6) 0.008(4) -0.002(6)
Cl2 0.0600(12) 0.085(2) 0.0491(10) 0.000 0.0133(8) 0.000
O21A 0.142(10) 0.099(8) 0.089(7) -0.047(7) 0.060(7) 0.007(7)
O22A 0.074(7) 0.175(14) 0.095(8) 0.031(9) 0.009(6) 0.038(8)
O21B 0.151(11) 0.111(9) 0.040(4) -0.012(5) 0.017(6) -0.027(8)
O22B 0.187(14) 0.115(10) 0.075(7) 0.026(7) 0.050(8) 0.084(10)

loop_
_atom_site_label
_atom_site_type_symbol
_atom_site_fract_x
_atom_site_fract_y
_atom_site_fract_z
_atom_site_U_iso_or_equiv
_atom_site_thermal_displace_type
_atom_site_occupancy
_atom_site_calc_flag
_atom_site_refinement_flags
_atom_site_disorder_group
Cu Cu 0.55854(7) 0.94200(9) 0.84411(5) 0.0648(3) Uani 1 d . .
N1 N 0.6657(4) 0.8054(6) 0.8110(3) 0.0591(12) Uani 1 d . .
H1 H 0.7437(4) 0.8320(6) 0.8455(3) 0.071 Uiso 1 calc R .
N2 N 0.5234(5) 1.0239(6) 0.7063(3) 0.0594(12) Uani 1 d . .
H2 H 0.4533(5) 0.9840(6) 0.6648(3) 0.071 Uiso 1 calc R .
C1 C 0.6445(7) 0.8205(8) 0.7021(5) 0.072(2) Uani 1 d . .
H1A H 0.5747(7) 0.7652(8) 0.6627(5) 0.086 Uiso 1 calc R .
H1B H 0.7146(7) 0.7874(8) 0.6883(5) 0.086 Uiso 1 calc R .
C2 C 0.6223(7) 0.9710(8) 0.6735(5) 0.073(2) Uani 1 d . .
H2A H 0.6958(7) 1.0244(8) 0.7058(5) 0.087 Uiso 1 calc R .
H2B H 0.5990(7) 0.9812(8) 0.6009(5) 0.087 Uiso 1 calc R .
C3 C 0.6542(7) 0.6589(8) 0.8389(6) 0.080(2) Uani 1 d . .
H3A H 0.5702(7) 0.6312(8) 0.8055(6) 0.096 Uiso 1 calc R .
H3B H 0.6709(7) 0.6560(8) 0.9111(6) 0.096 Uiso 1 calc R .
C4 C 0.7335(8) 0.5492(9) 0.8150(7) 0.094(3) Uani 1 d . .
H4A H 0.7083(8) 0.4577(9) 0.8294(7) 0.113 Uiso 1 calc R .
H4B H 0.7194(8) 0.5529(9) 0.7433(7) 0.113 Uiso 1 calc R .
C5 C 0.8611(9) 0.5645(11) 0.8701(8) 0.111(3) Uani 1 d . .
H5A H 0.9045(9) 0.4918(11) 0.8507(8) 0.167 Uiso 1 calc R .
H5B H 0.8767(9) 0.5583(11) 0.9412(8) 0.167 Uiso 1 calc R .
H5C H 0.8877(9) 0.6537(11) 0.8550(8) 0.167 Uiso 1 calc R .
C6 C 0.5052(7) 1.1765(8) 0.6965(5) 0.071(2) Uani 1 d . .
H6A H 0.5839(7) 1.2218(8) 0.7222(5) 0.085 Uiso 1 calc R .
H6B H 0.4600(7) 1.2056(8) 0.7383(5) 0.085 Uiso 1 calc R .
C7 C 0.4394(7) 1.2255(9) 0.5904(5) 0.080(2) Uani 1 d . .
H7A H 0.3600(7) 1.1819(9) 0.5644(5) 0.097 Uiso 1 calc R .
H7B H 0.4841(7) 1.1970(9) 0.5480(5) 0.097 Uiso 1 calc R .
C8 C 0.4247(9) 1.3818(10) 0.5857(7) 0.106(3) Uani 1 d . .
H8A H 0.3823(9) 1.4098(10) 0.5170(7) 0.159 Uiso 1 calc R .
H8B H 0.5033(9) 1.4251(10) 0.6103(7) 0.159 Uiso 1 calc R .
H8C H 0.3793(9) 1.4100(10) 0.6267(7) 0.159 Uiso 1 calc R .
O O 0.3788(5) 0.7922(7) 0.7833(4) 0.087(2) Uani 1 d D .
H1W H 0.3296(74) 0.7584(101) 0.7224(41) 0.131 Uiso 1 d D .
H2W H 0.3749(93) 0.7357(88) 0.8332(56) 0.131 Uiso 1 d D .
O1 O 0.4476(4) 1.0708(5) 0.8785(3) 0.0617(11) Uani 1 d . .
O2 O 0.5982(4) 0.8732(5) 0.9849(3) 0.0605(10) Uani 1 d . .
C9 C 0.4568(5) 1.0563(6) 0.9699(4) 0.0537(12) Uani 1 d . .
Cl1 Cl 0.7500 1.2130(7) 1.0000 0.0819(15) Uani 0.50 d SPD 1
O11 O 0.6461(13) 1.3007(20) 0.9821(14) 0.160(7) Uani 0.50 d PD 1
O12 O 0.7295(13) 1.1352(15) 0.9131(7) 0.116(5) Uani 0.50 d PD 1
N3 N 0.7500 1.1283(18) 1.0000 0.070(4) Uani 0.50 d SP 2
N4 N 0.7356(9) 1.1303(14) 0.9118(8) 0.073(3) Uani 0.50 d P 2
Cl2 Cl 0.7500 1.2308(3) 0.5000 0.0663(6) Uani 1 d S .
O21A O 0.7221(12) 1.3075(13) 0.5699(9) 0.105(4) Uani 0.60 d P 3
O22A O 0.8664(10) 1.1868(17) 0.5451(9) 0.120(5) Uani 0.60 d P 3
O21B O 0.7538(12) 1.3199(14) 0.5862(7) 0.105(4) Uani 0.40 d P 4
O22B O 0.8302(13) 1.1119(14) 0.5330(9) 0.125(5) Uani 0.40 d P 4

loop_
_geom_bond_atom_site_label_1
_geom_bond_atom_site_label_2
_geom_bond_distance
_geom_bond_site_symmetry_2
_geom_bond_publ_flag
Cu O1 1.982(4) . ?
Cu N1 1.989(5) . ?
Cu O2 1.992(4) . ?
Cu N2 2.005(5) . ?
N1 C1 1.479(7) . ?
N1 C3 1.479(9) . ?
N2 C6 1.477(9) . ?
N2 C2 1.490(8) . ?
C1 C2 1.496(10) . ?
C3 C4 1.524(10) . ?
C4 C5 1.435(13) . ?
C6 C7 1.499(9) . ?
C7 C8 1.507(12) . ?
O1 C9 1.268(6) . ?
O2 C9 1.258(7) 3_677 ?
C9 O2 1.258(7) 3_677 ?
C9 C9 1.519(11) 3_677 ?
Cl1 O12 1.384(11) . ?
Cl1 O12 1.384(11) 2_657 ?
Cl1 O11 1.433(13) 2_657 ?
Cl1 O11 1.433(13) . ?
N3 N4 1.199(11) . ?
N3 N4 1.199(11) 2_657 ?
Cl2 O22A 1.358(11) 2_656 ?
Cl2 O22A 1.358(11) . ?
Cl2 O21A 1.365(9) 2_656 ?
Cl2 O21A 1.365(9) . ?
Cl2 O22B 1.447(11) 2_656 ?
Cl2 O22B 1.447(11) . ?
Cl2 O21B 1.478(11) . ?
Cl2 O21B 1.478(11) 2_656 ?
O22B O22B 1.79(3) 2_656 ?
